data_4127872
loop_
_publ_author_name
'Eymann, L\'eonard Y M'
'Varava, Paul'
'Shved, Andrei M.'
'Curchod, Basile F. E.'
'Liu, Yizhu'
'Planes, Oph\'elie M'
'Sienkiewicz, Andrzej'
'Scopelliti, Rosario'
'Fadaei Tirani, Farzaneh'
'Severin, Kay'

_publ_section_title
;
 Synthesis of Organic Super-Electron-Donors by Reaction of Nitrous Oxide
 with N-Heterocyclic Olefins.
;
_journal_issue 43
_journal_name_full 'Journal of the American Chemical Society'
_journal_page_first 17112
_journal_page_last 17116
_journal_paper_doi 10.1021/jacs.9b10660
_journal_volume 141
_journal_year 2019
_chemical_formula_moiety 'C56 H74 N6, 2(Br3)'
_chemical_formula_sum 'C56 H74 Br6 N6'
_chemical_formula_weight 1310.67
_space_group_crystal_system triclinic
_space_group_IT_number 2
_space_group_name_Hall '-P 1'
_space_group_name_H-M_alt 'P -1'
_symmetry_space_group_name_Hall '-P 1'
_symmetry_space_group_name_H-M 'P -1'
_atom_sites_solution_hydrogens geom
_atom_sites_solution_primary dual
_atom_sites_solution_secondary difmap
_audit_creation_method SHELXL-2018/3
_cell_angle_alpha 69.420(5)
_cell_angle_beta 63.201(5)
_cell_angle_gamma 84.213(4)
_cell_formula_units_Z 1
_cell_length_a 12.0287(6)
_cell_length_b 12.3634(6)
_cell_length_c 12.9443(7)
_cell_measurement_reflns_used 5419
_cell_measurement_temperature 100.00(10)
_cell_measurement_theta_max 74.8230
_cell_measurement_theta_min 3.8170
_cell_volume 1604.77(17)
_computing_cell_refinement 'CrysAlisPro 1.171.39.46 (Rigaku OD, 2018)'
_computing_data_collection 'CrysAlisPro 1.171.39.46 (Rigaku OD, 2018)'
_computing_data_reduction 'CrysAlisPro 1.171.39.46 (Rigaku OD, 2018)'
_computing_molecular_graphics 'Mercury 4.0.0 (CCDC, 2018)'
_computing_publication_material 'CIFTab (Sheldrick, 2015)'
_computing_structure_refinement 'SHELXL-2018/3 (Sheldrick, 2018)'
_computing_structure_solution 'SHELXT (Sheldrick, 2015)'
_diffrn_ambient_environment N~2~
_diffrn_ambient_temperature 100.00(10)
_diffrn_detector 'CCD plate'
_diffrn_detector_area_resol_mean 10.2665
_diffrn_detector_type Atlas
_diffrn_measured_fraction_theta_full 1.000
_diffrn_measured_fraction_theta_max 0.970
_diffrn_measurement_details
;
List of Runs (angles in degrees, time in seconds):

  # Type    Start    End  Width  t~exp~   \w     \q     \k     \f   Frames
--------------------------------------------------------------------------
  1  \w   -110.00 -22.00   1.00    1.00    --  -43.01 -57.00 -30.00   88
  2  \w    -71.00  30.00   1.00    1.00    --  -43.01  57.00 120.00  101
  3  \w   -116.00 -89.00   1.00    1.00    --  -43.01 -99.00 120.00   27
  4  \w   -123.00 -81.00   1.00    1.00    --  -43.01 -99.00  60.00   42
  5  \w    -89.00 -64.00   1.00    1.00    --  -43.01 125.00-180.00   25
  6  \w      9.00  83.00   1.00    1.00    --   43.01 -99.00-120.00   74
  7  \w     47.00 112.00   1.00    3.00    --  109.26-111.00  60.00   65
  8  \w    128.00 174.00   1.00    3.00    --  109.26  30.00 -30.00   46
  9  \w     58.00 178.00   1.00    3.00    --  109.26  15.00 -90.00  120
 10  \w     37.00 135.00   1.00    3.00    --  109.26 -61.00 150.00   98
 11  \w     34.00 127.00   1.00    3.00    --  109.26 -30.00  30.00   93
 12  \w     43.00 138.00   1.00    3.00    --  109.26 -30.00 -90.00   95
 13  \w     73.00  98.00   1.00    3.00    --  109.26-111.00 -90.00   25
 14  \w     83.00 125.00   1.00    3.00    --  109.26  30.00 -30.00   42
 15  \w     88.00 113.00   1.00    3.00    --  109.26-111.00 -60.00   25
 16  \w     41.00  71.00   1.00    3.00    --  109.26-111.00 -60.00   30
 17  \w     78.00 136.00   1.00    3.00    --  109.26 -77.00-120.00   58
 18  \w     86.00 112.00   1.00    3.00    --  109.26-111.00-180.00   26
 19  \w     33.00 120.00   1.00    3.00    --  109.26 -77.00  60.00   87
;
_diffrn_measurement_device 'four-circle diffractometer'
_diffrn_measurement_device_type 'SuperNova, Dual, Cu at home/near, Atlas'
_diffrn_measurement_method '\w scans'
_diffrn_radiation_monochromator mirror
_diffrn_radiation_probe x-ray
_diffrn_radiation_type 'Cu K\a'
_diffrn_radiation_wavelength 1.54184
_diffrn_reflns_av_R_equivalents 0.0218
_diffrn_reflns_av_unetI/netI 0.0279
_diffrn_reflns_Laue_measured_fraction_full 1.000
_diffrn_reflns_Laue_measured_fraction_max 0.970
_diffrn_reflns_limit_h_max 10
_diffrn_reflns_limit_h_min -14
_diffrn_reflns_limit_k_max 15
_diffrn_reflns_limit_k_min -15
_diffrn_reflns_limit_l_max 15
_diffrn_reflns_limit_l_min -16
_diffrn_reflns_number 11839
_diffrn_reflns_point_group_measured_fraction_full 1.000
_diffrn_reflns_point_group_measured_fraction_max 0.970
_diffrn_reflns_theta_full 67.684
_diffrn_reflns_theta_max 75.275
_diffrn_reflns_theta_min 3.828
_diffrn_source 'micro-focus sealed X-ray tube'
_diffrn_source_type 'SuperNova (Cu) X-ray Source'
_exptl_absorpt_coefficient_mu 4.793
_exptl_absorpt_correction_T_max 0.789
_exptl_absorpt_correction_T_min 0.483
_exptl_absorpt_correction_type gaussian
_exptl_absorpt_process_details
;
CrysAlisPro 1.171.39.46 (Rigaku Oxford Diffraction, 2018)
Numerical absorption correction based on gaussian integration over
a multifaceted crystal model.
Empirical absorption correction using spherical harmonics,
 implemented in SCALE3 ABSPACK scaling algorithm.
;
_exptl_crystal_colour 'clear intense orange'
_exptl_crystal_density_diffrn 1.356
_exptl_crystal_description plate
_exptl_crystal_F_000 662
_exptl_crystal_size_max 0.216
_exptl_crystal_size_mid 0.184
_exptl_crystal_size_min 0.141
_refine_diff_density_max 0.682
_refine_diff_density_min -0.537
_refine_diff_density_rms 0.064
_refine_ls_extinction_coef 0.00032(7)
_refine_ls_extinction_expression Fc^*^=kFc[1+0.001xFc^2^\l^3^/sin(2\q)]^-1/4^
_refine_ls_extinction_method 'SHELXL-2018/3 (Sheldrick 2018)'
_refine_ls_goodness_of_fit_ref 1.066
_refine_ls_hydrogen_treatment constr
_refine_ls_matrix_type full
_refine_ls_number_parameters 316
_refine_ls_number_reflns 6443
_refine_ls_number_restraints 0
_refine_ls_restrained_S_all 1.066
_refine_ls_R_factor_all 0.0326
_refine_ls_R_factor_gt 0.0279
_refine_ls_shift/su_max 0.001
_refine_ls_shift/su_mean 0.000
_refine_ls_structure_factor_coef Fsqd
_refine_ls_weighting_details 'w=1/[\s^2^(Fo^2^)+(0.0411P)^2^+0.1497P] where P=(Fo^2^+2Fc^2^)/3'
_refine_ls_weighting_scheme calc
_refine_ls_wR_factor_gt 0.0744
_refine_ls_wR_factor_ref 0.0776
_reflns_Friedel_coverage 0.000
_reflns_number_gt 5580
_reflns_number_total 6443
_reflns_threshold_expression 'I > 2\s(I)'
_cod_data_source_file ja9b10660_si_008.cif
_cod_data_source_block le-7-86
_cod_original_cell_volume 1604.77(16)
_cod_database_code 4127872
_shelx_shelxl_version_number 2018/3
_shelx_space_group_comment
;
The symmetry employed for this shelxl refinement is uniquely defined
by the following loop, which should always be used as a source of
symmetry information in preference to the above space-group names.
They are only intended as comments.
;
_shelx_estimated_absorpt_t_min 0.424
_shelx_estimated_absorpt_t_max 0.551

loop_
_space_group_symop_operation_xyz
'x, y, z'
'-x, -y, -z'

loop_
_atom_site_label
_atom_site_type_symbol
_atom_site_fract_x
_atom_site_fract_y
_atom_site_fract_z
_atom_site_U_iso_or_equiv
_atom_site_adp_type
_atom_site_occupancy
_atom_site_site_symmetry_order
_atom_site_calc_flag
_atom_site_refinement_flags_posn
_atom_site_refinement_flags_adp
Br1 Br 0.25978(2) 0.44805(2) 0.11466(2) 0.03164(8) Uani 1 1 d . .
Br2 Br 0.21900(2) 0.25904(2) 0.09504(2) 0.02582(7) Uani 1 1 d . .
Br3 Br 0.17780(2) 0.07030(2) 0.07910(2) 0.03355(8) Uani 1 1 d . .
N1 N 0.40231(14) 0.28775(13) 0.39595(14) 0.0194(3) Uani 1 1 d . .
N2 N 0.56515(14) 0.31182(14) 0.22063(15) 0.0200(3) Uani 1 1 d . .
N3 N 0.47380(16) 0.05352(14) 0.48859(16) 0.0250(3) Uani 1 1 d . .
C1 C 0.40516(17) 0.39830(16) 0.31934(18) 0.0221(4) Uani 1 1 d . .
H1 H 0.346307 0.453937 0.339236 0.027 Uiso 1 1 calc R U
C2 C 0.50780(17) 0.41388(16) 0.20941(18) 0.0215(4) Uani 1 1 d . .
H2 H 0.534417 0.482315 0.138671 0.026 Uiso 1 1 calc R U
C3 C 0.50054(17) 0.23559(16) 0.33436(17) 0.0200(3) Uani 1 1 d . .
C4 C 0.53746(17) 0.11957(16) 0.37813(18) 0.0221(4) Uani 1 1 d . .
H4 H 0.609269 0.092916 0.324221 0.026 Uiso 1 1 calc R U
C5 C 0.30824(17) 0.23091(16) 0.52244(17) 0.0209(4) Uani 1 1 d . .
C6 C 0.33206(18) 0.23178(17) 0.61818(18) 0.0240(4) Uani 1 1 d . .
C7 C 0.2493(2) 0.16387(18) 0.73708(19) 0.0284(4) Uani 1 1 d . .
H7 H 0.260911 0.162785 0.805300 0.034 Uiso 1 1 calc R U
C8 C 0.1500(2) 0.09778(19) 0.7572(2) 0.0305(4) Uani 1 1 d . .
H8 H 0.096205 0.049996 0.838573 0.037 Uiso 1 1 calc R U
C9 C 0.12864(19) 0.10094(18) 0.65948(19) 0.0282(4) Uani 1 1 d . .
H9 H 0.059165 0.056624 0.674988 0.034 Uiso 1 1 calc R U
C10 C 0.20782(18) 0.16831(17) 0.53868(19) 0.0238(4) Uani 1 1 d . .
C11 C 0.4435(2) 0.29938(18) 0.59751(19) 0.0277(4) Uani 1 1 d . .
H11 H 0.495518 0.336161 0.506608 0.033 Uiso 1 1 calc R U
C12 C 0.5250(2) 0.2196(2) 0.6514(2) 0.0392(5) Uani 1 1 d . .
H12A H 0.477533 0.186665 0.741258 0.059 Uiso 1 1 calc R U
H12B H 0.599826 0.264240 0.629990 0.059 Uiso 1 1 calc R U
H12C H 0.549557 0.156875 0.617225 0.059 Uiso 1 1 calc R U
C13 C 0.4005(2) 0.3956(2) 0.6528(3) 0.0401(5) Uani 1 1 d . .
H13A H 0.351165 0.447461 0.615508 0.060 Uiso 1 1 calc R U
H13B H 0.473546 0.439685 0.636378 0.060 Uiso 1 1 calc R U
H13C H 0.349203 0.361422 0.742072 0.060 Uiso 1 1 calc R U
C14 C 0.18444(18) 0.16945(18) 0.43246(19) 0.0269(4) Uani 1 1 d . .
H14 H 0.252679 0.219860 0.353997 0.032 Uiso 1 1 calc R U
C15 C 0.0606(2) 0.2212(2) 0.4438(2) 0.0390(5) Uani 1 1 d . .
H15A H -0.007684 0.173402 0.520643 0.059 Uiso 1 1 calc R U
H15B H 0.047651 0.223339 0.373607 0.059 Uiso 1 1 calc R U
H15C H 0.062169 0.300000 0.444525 0.059 Uiso 1 1 calc R U
C16 C 0.1874(2) 0.0474(2) 0.4262(2) 0.0365(5) Uani 1 1 d . .
H16A H 0.268762 0.017159 0.416158 0.055 Uiso 1 1 calc R U
H16B H 0.173888 0.050829 0.355954 0.055 Uiso 1 1 calc R U
H16C H 0.121405 -0.003642 0.502580 0.055 Uiso 1 1 calc R U
C17 C 0.68423(17) 0.28638(16) 0.13290(17) 0.0212(4) Uani 1 1 d . .
C18 C 0.68320(18) 0.23943(17) 0.05023(18) 0.0241(4) Uani 1 1 d . .
C19 C 0.7976(2) 0.20478(19) -0.0227(2) 0.0295(4) Uani 1 1 d . .
H19 H 0.802108 0.171823 -0.080568 0.035 Uiso 1 1 calc R U
C20 C 0.90449(19) 0.21803(19) -0.0116(2) 0.0305(4) Uani 1 1 d . .
H20 H 0.980580 0.191808 -0.060105 0.037 Uiso 1 1 calc R U
C21 C 0.90206(18) 0.26871(19) 0.0690(2) 0.0288(4) Uani 1 1 d . .
H21 H 0.976873 0.279315 0.073187 0.035 Uiso 1 1 calc R U
C22 C 0.79021(18) 0.30459(17) 0.14457(18) 0.0243(4) Uani 1 1 d . .
C23 C 0.56573(19) 0.22180(19) 0.0405(2) 0.0286(4) Uani 1 1 d . .
H23 H 0.501091 0.269362 0.082769 0.034 Uiso 1 1 calc R U
C24 C 0.5147(2) 0.0951(2) 0.1063(2) 0.0376(5) Uani 1 1 d . .
H24A H 0.577754 0.046092 0.068786 0.056 Uiso 1 1 calc R U
H24B H 0.439128 0.086013 0.098529 0.056 Uiso 1 1 calc R U
H24C H 0.494571 0.072099 0.193709 0.056 Uiso 1 1 calc R U
C25 C 0.5877(2) 0.2631(2) -0.0936(2) 0.0403(5) Uani 1 1 d . .
H25A H 0.627011 0.342107 -0.136160 0.060 Uiso 1 1 calc R U
H25B H 0.507645 0.262282 -0.096264 0.060 Uiso 1 1 calc R U
H25C H 0.642553 0.211513 -0.134538 0.060 Uiso 1 1 calc R U
C26 C 0.78803(18) 0.3579(2) 0.23471(19) 0.0294(4) Uani 1 1 d . .
H26 H 0.701484 0.381244 0.276307 0.035 Uiso 1 1 calc R U
C27 C 0.8769(2) 0.4669(2) 0.1672(2) 0.0403(5) Uani 1 1 d . .
H27A H 0.962928 0.445955 0.128225 0.060 Uiso 1 1 calc R U
H27B H 0.869064 0.503139 0.226195 0.060 Uiso 1 1 calc R U
H27C H 0.855467 0.521533 0.103808 0.060 Uiso 1 1 calc R U
C28 C 0.8182(3) 0.2697(3) 0.3339(2) 0.0459(6) Uani 1 1 d . .
H28A H 0.756506 0.203241 0.378813 0.069 Uiso 1 1 calc R U
H28B H 0.815624 0.305537 0.391341 0.069 Uiso 1 1 calc R U
H28C H 0.901697 0.243436 0.295153 0.069 Uiso 1 1 calc R U

loop_
_atom_site_aniso_label
_atom_site_aniso_U_11
_atom_site_aniso_U_22
_atom_site_aniso_U_33
_atom_site_aniso_U_23
_atom_site_aniso_U_13
_atom_site_aniso_U_12
Br1 0.03241(12) 0.02840(12) 0.03162(13) -0.00505(9) -0.01518(10) -0.00271(8)
Br2 0.02009(11) 0.02903(12) 0.02528(12) -0.00583(8) -0.01001(8) 0.00068(8)
Br3 0.03302(13) 0.03321(13) 0.03333(13) -0.01222(10) -0.01269(10) -0.00085(9)
N1 0.0171(7) 0.0204(7) 0.0204(8) -0.0066(6) -0.0080(6) -0.0003(6)
N2 0.0165(7) 0.0210(7) 0.0206(8) -0.0055(6) -0.0077(6) 0.0004(6)
N3 0.0247(8) 0.0201(8) 0.0253(8) -0.0047(6) -0.0096(7) 0.0033(6)
C1 0.0213(8) 0.0202(9) 0.0252(9) -0.0061(7) -0.0120(7) 0.0021(7)
C2 0.0201(8) 0.0191(8) 0.0227(9) -0.0041(7) -0.0097(7) 0.0009(7)
C3 0.0188(8) 0.0212(9) 0.0197(9) -0.0059(7) -0.0090(7) 0.0000(7)
C4 0.0184(8) 0.0217(9) 0.0242(9) -0.0072(7) -0.0085(7) 0.0011(7)
C5 0.0178(8) 0.0202(8) 0.0185(9) -0.0038(7) -0.0049(7) 0.0009(6)
C6 0.0234(9) 0.0229(9) 0.0246(9) -0.0096(7) -0.0092(8) 0.0036(7)
C7 0.0327(10) 0.0288(10) 0.0205(9) -0.0085(8) -0.0095(8) 0.0030(8)
C8 0.0285(10) 0.0276(10) 0.0227(10) -0.0048(8) -0.0031(8) -0.0008(8)
C9 0.0230(9) 0.0271(10) 0.0267(10) -0.0066(8) -0.0056(8) -0.0036(7)
C10 0.0192(8) 0.0236(9) 0.0262(10) -0.0072(7) -0.0090(7) 0.0013(7)
C11 0.0301(10) 0.0291(10) 0.0243(10) -0.0079(8) -0.0123(8) -0.0029(8)
C12 0.0378(12) 0.0454(13) 0.0450(14) -0.0165(11) -0.0264(11) 0.0025(10)
C13 0.0455(13) 0.0355(12) 0.0459(14) -0.0210(11) -0.0200(11) -0.0009(10)
C14 0.0201(9) 0.0309(10) 0.0268(10) -0.0067(8) -0.0093(8) -0.0047(7)
C15 0.0276(11) 0.0520(14) 0.0402(13) -0.0143(11) -0.0190(10) 0.0057(10)
C16 0.0437(13) 0.0334(11) 0.0365(12) -0.0128(9) -0.0194(10) -0.0039(9)
C17 0.0172(8) 0.0210(8) 0.0193(8) -0.0027(7) -0.0061(7) 0.0008(6)
C18 0.0219(9) 0.0218(9) 0.0247(9) -0.0061(7) -0.0086(8) 0.0018(7)
C19 0.0271(10) 0.0308(10) 0.0282(10) -0.0122(8) -0.0091(8) 0.0040(8)
C20 0.0208(9) 0.0340(11) 0.0288(10) -0.0097(9) -0.0058(8) 0.0047(8)
C21 0.0182(9) 0.0321(10) 0.0303(11) -0.0075(8) -0.0086(8) 0.0019(7)
C22 0.0191(9) 0.0269(9) 0.0214(9) -0.0027(7) -0.0082(7) -0.0001(7)
C23 0.0244(9) 0.0338(11) 0.0316(11) -0.0152(9) -0.0132(8) 0.0040(8)
C24 0.0305(11) 0.0372(12) 0.0443(13) -0.0127(10) -0.0158(10) -0.0033(9)
C25 0.0388(12) 0.0516(14) 0.0351(12) -0.0145(11) -0.0203(10) 0.0011(10)
C26 0.0192(9) 0.0435(12) 0.0266(10) -0.0128(9) -0.0098(8) -0.0010(8)
C27 0.0329(12) 0.0517(14) 0.0377(13) -0.0198(11) -0.0116(10) -0.0069(10)
C28 0.0424(13) 0.0642(17) 0.0352(13) -0.0121(12) -0.0239(11) 0.0014(12)

loop_
_atom_type_symbol
_atom_type_description
_atom_type_scat_dispersion_real
_atom_type_scat_dispersion_imag
_atom_type_scat_source
C C 0.0181 0.0091 'International Tables Vol C Tables 4.2.6.8 and 6.1.1.4'
H H 0.0000 0.0000 'International Tables Vol C Tables 4.2.6.8 and 6.1.1.4'
Br Br -0.6763 1.2805 'International Tables Vol C Tables 4.2.6.8 and 6.1.1.4'
N N 0.0311 0.0180 'International Tables Vol C Tables 4.2.6.8 and 6.1.1.4'

loop_
_exptl_crystal_face_index_h
_exptl_crystal_face_index_k
_exptl_crystal_face_index_l
_exptl_crystal_face_perp_dist
-7 0 -1 0.0987
2 7 6 0.1019
7 5 4 0.0716
4 -5 -3 0.0509
-5 -6 -6 0.1008
-3 2 5 0.0792
-5 5 1 0.0824
-3 4 -5 0.1067
1 0 -6 0.1059
5 -5 2 0.0673
4 -5 4 0.0682
4 6 7 0.0948
-8 -1 -3 0.1068
0 8 1 0.0999
3 6 0 0.0965
-3 -7 0 0.0854
-5 -3 2 0.0923
5 1 8 0.0820
7 -1 5 0.0697
-6 -3 0 0.0905
3 -3 6 0.0771
1 8 3 0.0850
5 6 1 0.0855
-7 0 -7 0.1301
-6 -1 -7 0.1261

loop_
_geom_angle_atom_site_label_1
_geom_angle_atom_site_label_2
_geom_angle_atom_site_label_3
_geom_angle
_geom_angle_site_symmetry_3
Br3 Br2 Br1 179.113(11) .
C3 N1 C1 108.64(16) .
C3 N1 C5 123.87(16) .
C1 N1 C5 127.47(16) .
C3 N2 C2 109.26(15) .
C3 N2 C17 121.98(15) .
C2 N2 C17 128.47(16) .
C4 N3 N3 110.6(2) 2_656
C2 C1 N1 107.53(16) .
C2 C1 H1 126.2 .
N1 C1 H1 126.2 .
C1 C2 N2 106.75(16) .
C1 C2 H2 126.6 .
N2 C2 H2 126.6 .
N2 C3 N1 107.82(16) .
N2 C3 C4 123.62(17) .
N1 C3 C4 128.53(17) .
N3 C4 C3 120.04(17) .
N3 C4 H4 120.0 .
C3 C4 H4 120.0 .
C10 C5 C6 124.45(18) .
C10 C5 N1 117.20(17) .
C6 C5 N1 117.92(17) .
C7 C6 C5 116.56(19) .
C7 C6 C11 120.14(19) .
C5 C6 C11 123.28(18) .
C8 C7 C6 120.9(2) .
C8 C7 H7 119.5 .
C6 C7 H7 119.5 .
C9 C8 C7 120.59(19) .
C9 C8 H8 119.7 .
C7 C8 H8 119.7 .
C8 C9 C10 120.9(2) .
C8 C9 H9 119.5 .
C10 C9 H9 119.5 .
C9 C10 C5 116.56(19) .
C9 C10 C14 120.31(18) .
C5 C10 C14 123.12(18) .
C6 C11 C13 110.65(18) .
C6 C11 C12 111.42(18) .
C13 C11 C12 110.34(19) .
C6 C11 H11 108.1 .
C13 C11 H11 108.1 .
C12 C11 H11 108.1 .
C11 C12 H12A 109.5 .
C11 C12 H12B 109.5 .
H12A C12 H12B 109.5 .
C11 C12 H12C 109.5 .
H12A C12 H12C 109.5 .
H12B C12 H12C 109.5 .
C11 C13 H13A 109.5 .
C11 C13 H13B 109.5 .
H13A C13 H13B 109.5 .
C11 C13 H13C 109.5 .
H13A C13 H13C 109.5 .
H13B C13 H13C 109.5 .
C10 C14 C15 110.27(18) .
C10 C14 C16 111.12(18) .
C15 C14 C16 111.02(19) .
C10 C14 H14 108.1 .
C15 C14 H14 108.1 .
C16 C14 H14 108.1 .
C14 C15 H15A 109.5 .
C14 C15 H15B 109.5 .
H15A C15 H15B 109.5 .
C14 C15 H15C 109.5 .
H15A C15 H15C 109.5 .
H15B C15 H15C 109.5 .
C14 C16 H16A 109.5 .
C14 C16 H16B 109.5 .
H16A C16 H16B 109.5 .
C14 C16 H16C 109.5 .
H16A C16 H16C 109.5 .
H16B C16 H16C 109.5 .
C18 C17 C22 125.00(17) .
C18 C17 N2 118.27(16) .
C22 C17 N2 116.59(17) .
C17 C18 C19 116.12(19) .
C17 C18 C23 123.10(17) .
C19 C18 C23 120.74(19) .
C20 C19 C18 120.8(2) .
C20 C19 H19 119.6 .
C18 C19 H19 119.6 .
C21 C20 C19 121.12(19) .
C21 C20 H20 119.4 .
C19 C20 H20 119.4 .
C20 C21 C22 120.54(19) .
C20 C21 H21 119.7 .
C22 C21 H21 119.7 .
C17 C22 C21 116.37(19) .
C17 C22 C26 123.49(17) .
C21 C22 C26 120.13(18) .
C18 C23 C25 111.69(18) .
C18 C23 C24 111.07(18) .
C25 C23 C24 110.63(19) .
C18 C23 H23 107.8 .
C25 C23 H23 107.8 .
C24 C23 H23 107.8 .
C23 C24 H24A 109.5 .
C23 C24 H24B 109.5 .
H24A C24 H24B 109.5 .
C23 C24 H24C 109.5 .
H24A C24 H24C 109.5 .
H24B C24 H24C 109.5 .
C23 C25 H25A 109.5 .
C23 C25 H25B 109.5 .
H25A C25 H25B 109.5 .
C23 C25 H25C 109.5 .
H25A C25 H25C 109.5 .
H25B C25 H25C 109.5 .
C22 C26 C28 110.8(2) .
C22 C26 C27 110.93(18) .
C28 C26 C27 111.5(2) .
C22 C26 H26 107.8 .
C28 C26 H26 107.8 .
C27 C26 H26 107.8 .
C26 C27 H27A 109.5 .
C26 C27 H27B 109.5 .
H27A C27 H27B 109.5 .
C26 C27 H27C 109.5 .
H27A C27 H27C 109.5 .
H27B C27 H27C 109.5 .
C26 C28 H28A 109.5 .
C26 C28 H28B 109.5 .
H28A C28 H28B 109.5 .
C26 C28 H28C 109.5 .
H28A C28 H28C 109.5 .
H28B C28 H28C 109.5 .

loop_
_geom_bond_atom_site_label_1
_geom_bond_atom_site_label_2
_geom_bond_distance
_geom_bond_site_symmetry_2
Br1 Br2 2.5548(3) .
Br2 Br3 2.5292(3) .
N1 C3 1.344(2) .
N1 C1 1.371(2) .
N1 C5 1.461(2) .
N2 C3 1.342(2) .
N2 C2 1.369(2) .
N2 C17 1.461(2) .
N3 C4 1.271(3) .
N3 N3 1.400(3) 2_656
C1 C2 1.363(3) .
C1 H1 0.9500 .
C2 H2 0.9500 .
C3 C4 1.450(3) .
C4 H4 0.9500 .
C5 C10 1.396(3) .
C5 C6 1.396(3) .
C6 C7 1.394(3) .
C6 C11 1.521(3) .
C7 C8 1.389(3) .
C7 H7 0.9500 .
C8 C9 1.387(3) .
C8 H8 0.9500 .
C9 C10 1.395(3) .
C9 H9 0.9500 .
C10 C14 1.518(3) .
C11 C13 1.529(3) .
C11 C12 1.535(3) .
C11 H11 1.0000 .
C12 H12A 0.9800 .
C12 H12B 0.9800 .
C12 H12C 0.9800 .
C13 H13A 0.9800 .
C13 H13B 0.9800 .
C13 H13C 0.9800 .
C14 C15 1.525(3) .
C14 C16 1.535(3) .
C14 H14 1.0000 .
C15 H15A 0.9800 .
C15 H15B 0.9800 .
C15 H15C 0.9800 .
C16 H16A 0.9800 .
C16 H16B 0.9800 .
C16 H16C 0.9800 .
C17 C18 1.390(3) .
C17 C22 1.398(3) .
C18 C19 1.401(3) .
C18 C23 1.517(3) .
C19 C20 1.389(3) .
C19 H19 0.9500 .
C20 C21 1.382(3) .
C20 H20 0.9500 .
C21 C22 1.401(3) .
C21 H21 0.9500 .
C22 C26 1.519(3) .
C23 C25 1.528(3) .
C23 C24 1.530(3) .
C23 H23 1.0000 .
C24 H24A 0.9800 .
C24 H24B 0.9800 .
C24 H24C 0.9800 .
C25 H25A 0.9800 .
C25 H25B 0.9800 .
C25 H25C 0.9800 .
C26 C28 1.525(3) .
C26 C27 1.531(3) .
C26 H26 1.0000 .
C27 H27A 0.9800 .
C27 H27B 0.9800 .
C27 H27C 0.9800 .
C28 H28A 0.9800 .
C28 H28B 0.9800 .
C28 H28C 0.9800 .

loop_
_geom_torsion_atom_site_label_1
_geom_torsion_atom_site_label_2
_geom_torsion_atom_site_label_3
_geom_torsion_atom_site_label_4
_geom_torsion
_geom_torsion_site_symmetry_1
C3 N1 C1 C2 -0.5(2) .
C5 N1 C1 C2 -178.65(17) .
N1 C1 C2 N2 0.6(2) .
C3 N2 C2 C1 -0.4(2) .
C17 N2 C2 C1 -174.23(18) .
C2 N2 C3 N1 0.1(2) .
C17 N2 C3 N1 174.38(16) .
C2 N2 C3 C4 -178.41(17) .
C17 N2 C3 C4 -4.2(3) .
C1 N1 C3 N2 0.3(2) .
C5 N1 C3 N2 178.46(16) .
C1 N1 C3 C4 178.70(18) .
C5 N1 C3 C4 -3.1(3) .
N3 N3 C4 C3 -179.58(19) 2_656
N2 C3 C4 N3 177.57(18) .
N1 C3 C4 N3 -0.6(3) .
C3 N1 C5 C10 -86.5(2) .
C1 N1 C5 C10 91.3(2) .
C3 N1 C5 C6 86.3(2) .
C1 N1 C5 C6 -95.9(2) .
C10 C5 C6 C7 0.7(3) .
N1 C5 C6 C7 -171.57(17) .
C10 C5 C6 C11 178.98(18) .
N1 C5 C6 C11 6.7(3) .
C5 C6 C7 C8 1.1(3) .
C11 C6 C7 C8 -177.29(19) .
C6 C7 C8 C9 -2.2(3) .
C7 C8 C9 C10 1.5(3) .
C8 C9 C10 C5 0.2(3) .
C8 C9 C10 C14 179.05(19) .
C6 C5 C10 C9 -1.3(3) .
N1 C5 C10 C9 171.00(17) .
C6 C5 C10 C14 179.87(19) .
N1 C5 C10 C14 -7.8(3) .
C7 C6 C11 C13 -67.1(2) .
C5 C6 C11 C13 114.7(2) .
C7 C6 C11 C12 56.1(3) .
C5 C6 C11 C12 -122.2(2) .
C9 C10 C14 C15 64.3(3) .
C5 C10 C14 C15 -116.9(2) .
C9 C10 C14 C16 -59.2(2) .
C5 C10 C14 C16 119.5(2) .
C3 N2 C17 C18 93.4(2) .
C2 N2 C17 C18 -93.5(2) .
C3 N2 C17 C22 -82.5(2) .
C2 N2 C17 C22 90.5(2) .
C22 C17 C18 C19 2.3(3) .
N2 C17 C18 C19 -173.24(17) .
C22 C17 C18 C23 -179.71(19) .
N2 C17 C18 C23 4.7(3) .
C17 C18 C19 C20 -0.3(3) .
C23 C18 C19 C20 -178.3(2) .
C18 C19 C20 C21 -1.9(3) .
C19 C20 C21 C22 2.1(3) .
C18 C17 C22 C21 -2.1(3) .
N2 C17 C22 C21 173.51(17) .
C18 C17 C22 C26 179.01(19) .
N2 C17 C22 C26 -5.4(3) .
C20 C21 C22 C17 -0.2(3) .
C20 C21 C22 C26 178.7(2) .
C17 C18 C23 C25 134.4(2) .
C19 C18 C23 C25 -47.7(3) .
C17 C18 C23 C24 -101.5(2) .
C19 C18 C23 C24 76.3(3) .
C17 C22 C26 C28 113.7(2) .
C21 C22 C26 C28 -65.1(3) .
C17 C22 C26 C27 -121.9(2) .
C21 C22 C26 C27 59.2(3) .
